data_4342201
loop_
_publ_author_name
'Lo, Warrick K. C.'
'Huff, Gregory S.'
'Cubanski, John R.'
'Kennedy, Aaron D. W.'
'McAdam, C. John'
'McMorran, David A.'
'Gordon, Keith C.'
'Crowley, James D.'

_publ_section_title
;
 Comparison of Inverse and Regular 2-Pyridyl-1,2,3-triazole
 &quot;Click&quot; Complexes: Structures, Stability, Electrochemical, and
 Photophysical Properties.
;
_journal_issue 4
_journal_name_full 'Inorganic chemistry'
_journal_page_first 1572
_journal_page_last 1587
_journal_paper_doi 10.1021/ic502557w
_journal_volume 54
_journal_year 2015
_chemical_formula_sum 'C72 H66 F24 N16 O P4 Ru2'
_chemical_formula_weight 1953.43
_chemical_name_systematic
;
 ?
;
_space_group_IT_number 14
_symmetry_cell_setting monoclinic
_symmetry_space_group_name_Hall '-P 2yn'
_symmetry_space_group_name_H-M 'P 1 21/n 1'
_atom_sites_solution_hydrogens geom
_atom_sites_solution_primary direct
_atom_sites_solution_secondary difmap
_audit_creation_method SHELXL-97
_cell_angle_alpha 90.00
_cell_angle_beta 112.895(2)
_cell_angle_gamma 90.00
_cell_formula_units_Z 4
_cell_length_a 20.7993(3)
_cell_length_b 18.0695(2)
_cell_length_c 21.9785(2)
_cell_measurement_reflns_used 20289
_cell_measurement_temperature 100.0(1)
_cell_measurement_theta_max 76.7050
_cell_measurement_theta_min 3.3470
_cell_volume 7609.50(19)
_computing_cell_refinement
;
CrysAlisPro, Agilent Technologies,
Version 1.171.36.28 (release 01-02-2013 CrysAlis171 .NET)
(compiled Feb  1 2013,16:14:44)
;
_computing_data_collection
;
CrysAlisPro, Agilent Technologies,
Version 1.171.36.28 (release 01-02-2013 CrysAlis171 .NET)
(compiled Feb  1 2013,16:14:44)
;
_computing_data_reduction
;
CrysAlisPro, Agilent Technologies,
Version 1.171.36.28 (release 01-02-2013 CrysAlis171 .NET)
(compiled Feb  1 2013,16:14:44)
;
_computing_structure_refinement 'SHELXL-97 (Sheldrick, 2008)'
_computing_structure_solution 'SIR97 (Altomare et al., 1997)'
_diffrn_ambient_temperature 100.0(1)
_diffrn_detector_area_resol_mean 10.3449
_diffrn_measured_fraction_theta_full 1.000
_diffrn_measured_fraction_theta_max 0.991
_diffrn_measurement_device_type 'SuperNova, Dual, Cu at zero, Atlas'
_diffrn_measurement_method '\w scans'
_diffrn_radiation_monochromator mirror
_diffrn_radiation_source 'SuperNova (Cu) X-ray Source'
_diffrn_radiation_type CuK\a
_diffrn_radiation_wavelength 1.54180
_diffrn_reflns_av_R_equivalents 0.0367
_diffrn_reflns_av_sigmaI/netI 0.0323
_diffrn_reflns_limit_h_max 25
_diffrn_reflns_limit_h_min -26
_diffrn_reflns_limit_k_max 22
_diffrn_reflns_limit_k_min -19
_diffrn_reflns_limit_l_max 27
_diffrn_reflns_limit_l_min -27
_diffrn_reflns_number 63138
_diffrn_reflns_theta_full 67.00
_diffrn_reflns_theta_max 76.83
_diffrn_reflns_theta_min 3.28
_exptl_absorpt_coefficient_mu 5.049
_exptl_absorpt_correction_T_max 0.737
_exptl_absorpt_correction_T_min 0.581
_exptl_absorpt_correction_type multi-scan
_exptl_absorpt_process_details
;
CrysAlisPro, Agilent Technologies,
Version 1.171.36.28 (release 01-02-2013 CrysAlis171 .NET)
(compiled Feb  1 2013,16:14:44)
Analytical numeric absorption correction using a multifaceted crystal
            model based on expressions derived by R.C. Clark & J.S. Reid.
(Clark, R. C. & Reid, J. S. (1995). Acta Cryst. A51, 887-897)
;
_exptl_crystal_colour orange
_exptl_crystal_density_diffrn 1.705
_exptl_crystal_density_method 'not measured'
_exptl_crystal_description irregular
_exptl_crystal_F_000 3928
_exptl_crystal_size_max 0.19
_exptl_crystal_size_mid 0.12
_exptl_crystal_size_min 0.08
_refine_diff_density_max 1.535
_refine_diff_density_min -0.874
_refine_diff_density_rms 0.093
_refine_ls_extinction_method none
_refine_ls_goodness_of_fit_ref 1.052
_refine_ls_hydrogen_treatment constr
_refine_ls_matrix_type full
_refine_ls_number_parameters 1137
_refine_ls_number_reflns 15896
_refine_ls_number_restraints 64
_refine_ls_restrained_S_all 1.053
_refine_ls_R_factor_all 0.0550
_refine_ls_R_factor_gt 0.0415
_refine_ls_shift/su_max 0.042
_refine_ls_shift/su_mean 0.000
_refine_ls_structure_factor_coef Fsqd
_refine_ls_weighting_details 'calc w=1/[\s^2^(Fo^2^)+(0.0566P)^2^+8.7913P] where P=(Fo^2^+2Fc^2^)/3'
_refine_ls_weighting_scheme calc
_refine_ls_wR_factor_gt 0.1053
_refine_ls_wR_factor_ref 0.1154
_reflns_number_gt 12633
_reflns_number_total 15896
_reflns_threshold_expression >2\s(I)
_cod_data_source_file ic502557w_si_003.cif
_cod_data_source_block adk002
_cod_depositor_comments 'Adding full bibliography for 4342191--4342205.cif.'
_cod_original_cell_volume 7609.49(15)
_cod_original_sg_symbol_H-M P21/n
_cod_database_code 4342201

loop_
_symmetry_equiv_pos_as_xyz
'x, y, z'
'-x+1/2, y+1/2, -z+1/2'
'-x, -y, -z'
'x-1/2, -y-1/2, z-1/2'

loop_
_atom_site_label
_atom_site_type_symbol
_atom_site_fract_x
_atom_site_fract_y
_atom_site_fract_z
_atom_site_U_iso_or_equiv
_atom_site_adp_type
_atom_site_occupancy
_atom_site_symmetry_multiplicity
_atom_site_calc_flag
_atom_site_refinement_flags
_atom_site_disorder_assembly
_atom_site_disorder_group
Ru1 Ru 0.222769(10) 0.107664(11) 0.637387(9) 0.01516(6) Uani 1 1 d . . .
Ru2 Ru 0.274187(10) 0.390287(11) 0.354497(9) 0.01503(6) Uani 1 1 d . . .
P2 P 0.49698(4) -0.07014(4) 0.74723(3) 0.01956(14) Uani 1 1 d . . .
P3 P 0.60378(5) -0.27505(6) 0.98218(4) 0.0381(2) Uani 1 1 d . . .
F9 F 0.42112(10) -0.06970(12) 0.74941(10) 0.0329(4) Uani 1 1 d . . .
F11 F 0.57283(10) -0.07058(12) 0.74522(10) 0.0331(4) Uani 1 1 d . . .
F8 F 0.47251(10) -0.00628(11) 0.69216(9) 0.0313(4) Uani 1 1 d . . .
F12 F 0.47191(11) -0.13198(11) 0.69035(11) 0.0360(4) Uani 1 1 d . . .
F10 F 0.52120(11) -0.13282(11) 0.80316(11) 0.0363(4) Uani 1 1 d . . .
F7 F 0.52278(10) -0.00742(11) 0.80324(9) 0.0325(4) Uani 1 1 d . . .
F15 F 0.59749(13) -0.28549(14) 1.05198(10) 0.0446(5) Uani 1 1 d . . .
F13 F 0.65397(16) -0.20511(16) 1.01061(12) 0.0565(7) Uani 1 1 d . . .
F17 F 0.60948(16) -0.26319(18) 0.91223(11) 0.0595(7) Uani 1 1 d . . .
N16 N 0.15031(12) 0.51839(14) 0.42426(11) 0.0209(5) Uani 1 1 d . . .
N15 N 0.17070(12) 0.44968(14) 0.41547(11) 0.0202(5) Uani 1 1 d . . .
F14 F 0.53777(15) -0.21983(16) 0.95992(13) 0.0580(7) Uani 1 1 d . . .
N2 N 0.16942(12) 0.16421(13) 0.68472(11) 0.0178(4) Uani 1 1 d . . .
F16 F 0.66865(15) -0.32887(18) 1.00449(13) 0.0608(7) Uani 1 1 d . . .
F18 F 0.55176(14) -0.34302(16) 0.95213(13) 0.0558(6) Uani 1 1 d . . .
N7 N 0.32535(12) 0.05120(14) 0.57416(12) 0.0207(5) Uani 1 1 d . . .
N5 N 0.20067(12) 0.00366(13) 0.66460(11) 0.0187(4) Uani 1 1 d . . .
C7 C 0.17439(16) 0.20853(16) 0.78939(14) 0.0226(6) Uani 1 1 d . . .
H7 H 0.1989 0.2129 0.8348 0.027 Uiso 1 1 calc R . .
N3 N 0.23727(12) 0.20798(13) 0.60055(11) 0.0182(4) Uani 1 1 d . . .
N8 N 0.34729(13) -0.01645(14) 0.56573(12) 0.0218(5) Uani 1 1 d . . .
N10 N 0.25420(12) 0.29030(13) 0.38856(11) 0.0179(4) Uani 1 1 d . . .
N11 N 0.32837(12) 0.33339(13) 0.30802(11) 0.0176(4) Uani 1 1 d . . .
N1 N 0.29997(12) 0.11938(12) 0.73097(11) 0.0167(4) Uani 1 1 d . . .
N14 N 0.21613(12) 0.45974(13) 0.38782(11) 0.0176(4) Uani 1 1 d . . .
N4 N 0.14135(13) 0.10826(15) 0.54610(12) 0.0216(5) Uani 1 1 d . . .
C51 C 0.17278(16) 0.33122(16) 0.15195(14) 0.0229(6) Uani 1 1 d . . .
H51 H 0.1880 0.3078 0.1223 0.027 Uiso 1 1 calc R . .
N12 N 0.19830(12) 0.38044(13) 0.26035(11) 0.0175(4) Uani 1 1 d . . .
N13 N 0.30075(12) 0.49397(13) 0.32990(11) 0.0192(4) Uani 1 1 d . . .
N6 N 0.28117(12) 0.03997(13) 0.60302(11) 0.0183(4) Uani 1 1 d . . .
C50 C 0.21906(15) 0.34509(14) 0.21609(13) 0.0179(5) Uani 1 1 d . . .
C5 C 0.27910(14) 0.15165(14) 0.77624(13) 0.0175(5) Uani 1 1 d . . .
C61 C 0.18147(15) 0.57113(16) 0.40266(14) 0.0218(5) Uani 1 1 d . . .
H61 H 0.1758 0.6221 0.4038 0.026 Uiso 1 1 calc R . .
C28 C 0.40200(16) -0.02503(19) 0.53942(15) 0.0269(6) Uani 1 1 d . . .
H28A H 0.4066 -0.0771 0.5311 0.032 Uiso 1 1 calc R . .
H28B H 0.4462 -0.0085 0.5725 0.032 Uiso 1 1 calc R . .
C58 C 0.28377(17) 0.62531(17) 0.33284(16) 0.0267(6) Uani 1 1 d . . .
H58 H 0.2623 0.6649 0.3444 0.032 Uiso 1 1 calc R . .
C56 C 0.36169(17) 0.57760(18) 0.28626(15) 0.0265(6) Uani 1 1 d . . .
H56 H 0.3932 0.5847 0.2662 0.032 Uiso 1 1 calc R . .
C8 C 0.10674(16) 0.23508(17) 0.76020(16) 0.0262(6) Uani 1 1 d . . .
H8 H 0.0856 0.2582 0.7854 0.031 Uiso 1 1 calc R . .
C47 C 0.39243(16) 0.26285(17) 0.23382(15) 0.0245(6) Uani 1 1 d . . .
H47 H 0.4139 0.2394 0.2090 0.029 Uiso 1 1 calc R . .
O1 O 0.54468(19) 0.54149(17) 0.76181(19) 0.0566(8) Uani 1 1 d . . .
C22 C 0.14474(16) -0.08155(17) 0.71207(15) 0.0247(6) Uani 1 1 d . . .
H22 H 0.1155 -0.0894 0.7344 0.030 Uiso 1 1 calc R . .
C6 C 0.20535(14) 0.17547(15) 0.75066(13) 0.0176(5) Uani 1 1 d . . .
C24 C 0.21921(17) -0.12741(17) 0.66121(16) 0.0273(6) Uani 1 1 d . . .
H24 H 0.2404 -0.1665 0.6487 0.033 Uiso 1 1 calc R . .
N9 N 0.35480(13) 0.38415(15) 0.44606(12) 0.0219(5) Uani 1 1 d . . .
C4 C 0.32490(16) 0.16365(16) 0.84094(14) 0.0227(6) Uani 1 1 d . . .
H4 H 0.3095 0.1856 0.8711 0.027 Uiso 1 1 calc R . .
C39 C 0.36282(15) 0.31722(18) 0.47668(14) 0.0240(6) Uani 1 1 d . . .
C62 C 0.09812(16) 0.52764(18) 0.45339(14) 0.0250(6) Uani 1 1 d . . .
H62A H 0.0551 0.5036 0.4254 0.030 Uiso 1 1 calc R . .
H62B H 0.0884 0.5799 0.4552 0.030 Uiso 1 1 calc R . .
C41 C 0.30043(16) 0.19611(17) 0.47127(15) 0.0245(6) Uani 1 1 d . . .
H41 H 0.3358 0.1796 0.5099 0.029 Uiso 1 1 calc R . .
C27 C 0.31809(15) -0.07060(17) 0.58868(14) 0.0228(6) Uani 1 1 d . . .
H27 H 0.3252 -0.1214 0.5881 0.027 Uiso 1 1 calc R . .
C52 C 0.10371(16) 0.35247(17) 0.13234(14) 0.0256(6) Uani 1 1 d . . .
H52 H 0.0718 0.3422 0.0898 0.031 Uiso 1 1 calc R . .
C48 C 0.32416(15) 0.28796(16) 0.20396(14) 0.0217(5) Uani 1 1 d . . .
H48 H 0.2997 0.2825 0.1587 0.026 Uiso 1 1 calc R . .
C43 C 0.19052(17) 0.17821(17) 0.38183(15) 0.0261(6) Uani 1 1 d . . .
H43 H 0.1512 0.1496 0.3595 0.031 Uiso 1 1 calc R . .
C29 C 0.38723(16) 0.01763(18) 0.47684(14) 0.0255(6) Uani 1 1 d . . .
C46 C 0.42803(15) 0.27324(17) 0.30105(16) 0.0245(6) Uani 1 1 d . . .
H46 H 0.4735 0.2561 0.3223 0.029 Uiso 1 1 calc R . .
C9 C 0.07108(15) 0.22642(18) 0.69236(16) 0.0255(6) Uani 1 1 d . . .
H9 H 0.0262 0.2451 0.6713 0.031 Uiso 1 1 calc R . .
C60 C 0.22370(15) 0.53321(15) 0.37852(13) 0.0197(5) Uani 1 1 d . . .
C12 C 0.29487(17) 0.32309(17) 0.60372(15) 0.0264(6) Uani 1 1 d . . .
H12 H 0.3329 0.3539 0.6249 0.032 Uiso 1 1 calc R . .
C34 C 0.43287(19) 0.0721(2) 0.4740(2) 0.0403(8) Uani 1 1 d . . .
H34 H 0.4719 0.0834 0.5117 0.048 Uiso 1 1 calc R . .
C14 C 0.18511(17) 0.29924(18) 0.51611(15) 0.0266(6) Uani 1 1 d . . .
H14 H 0.1484 0.3138 0.4776 0.032 Uiso 1 1 calc R . .
C59 C 0.27007(14) 0.55289(16) 0.34603(14) 0.0199(5) Uani 1 1 d . . .
C21 C 0.15803(15) -0.01078(17) 0.69640(14) 0.0220(5) Uani 1 1 d . . .
H21 H 0.1367 0.0287 0.7083 0.026 Uiso 1 1 calc R . .
C42 C 0.24248(18) 0.15237(17) 0.43919(15) 0.0266(6) Uani 1 1 d . . .
H42 H 0.2385 0.1061 0.4560 0.032 Uiso 1 1 calc R . .
C15 C 0.18412(15) 0.23028(17) 0.54384(14) 0.0213(5) Uani 1 1 d . . .
C44 C 0.19794(15) 0.24734(16) 0.35811(14) 0.0204(5) Uani 1 1 d . . .
H44 H 0.1627 0.2647 0.3198 0.025 Uiso 1 1 calc R . .
C63 C 0.12251(17) 0.49534(19) 0.52209(14) 0.0281(7) Uani 1 1 d . . .
C40 C 0.30545(14) 0.26504(16) 0.44523(14) 0.0202(5) Uani 1 1 d . . .
C64 C 0.1870(2) 0.5167(2) 0.56955(17) 0.0396(9) Uani 1 1 d . . .
H64 H 0.2148 0.5501 0.5587 0.048 Uiso 1 1 calc R . .
C54 C 0.13134(15) 0.40213(15) 0.24005(14) 0.0202(5) Uani 1 1 d . . .
H54 H 0.1172 0.4268 0.2698 0.024 Uiso 1 1 calc R . .
C53 C 0.08254(16) 0.38939(16) 0.17694(15) 0.0243(6) Uani 1 1 d . . .
H53 H 0.0366 0.4051 0.1646 0.029 Uiso 1 1 calc R . .
C2 C 0.41532(16) 0.10860(16) 0.81422(15) 0.0241(6) Uani 1 1 d . . .
H2 H 0.4613 0.0933 0.8262 0.029 Uiso 1 1 calc R . .
C25 C 0.23093(14) -0.05490(16) 0.64719(13) 0.0192(5) Uani 1 1 d . . .
C45 C 0.39494(15) 0.30954(16) 0.33627(14) 0.0215(5) Uani 1 1 d . . .
H45 H 0.4196 0.3178 0.3812 0.026 Uiso 1 1 calc R . .
C38 C 0.42103(17) 0.3009(2) 0.53320(16) 0.0353(8) Uani 1 1 d . . .
H38 H 0.4257 0.2546 0.5530 0.042 Uiso 1 1 calc R . .
C16 C 0.12985(15) 0.17395(18) 0.51362(14) 0.0241(6) Uani 1 1 d . . .
C1 C 0.36693(15) 0.09803(15) 0.75035(14) 0.0198(5) Uani 1 1 d . . .
H1 H 0.3813 0.0753 0.7198 0.024 Uiso 1 1 calc R . .
C3 C 0.39423(16) 0.14224(17) 0.86002(14) 0.0246(6) Uani 1 1 d . . .
H3 H 0.4260 0.1504 0.9030 0.030 Uiso 1 1 calc R . .
C57 C 0.32979(18) 0.63761(17) 0.30228(16) 0.0283(6) Uani 1 1 d . . .
H57 H 0.3392 0.6855 0.2926 0.034 Uiso 1 1 calc R . .
C17 C 0.07191(17) 0.1848(2) 0.45508(16) 0.0348(8) Uani 1 1 d . . .
H17 H 0.0640 0.2306 0.4341 0.042 Uiso 1 1 calc R . .
C26 C 0.27550(14) -0.03390(15) 0.61299(13) 0.0194(5) Uani 1 1 d . . .
C13 C 0.24085(18) 0.34571(17) 0.54624(15) 0.0277(6) Uani 1 1 d . . .
H13 H 0.2423 0.3919 0.5282 0.033 Uiso 1 1 calc R . .
C49 C 0.29250(15) 0.32131(15) 0.24231(13) 0.0181(5) Uani 1 1 d . . .
C11 C 0.29121(15) 0.25362(16) 0.62913(14) 0.0215(5) Uani 1 1 d . . .
H11 H 0.3277 0.2383 0.6675 0.026 Uiso 1 1 calc R . .
C35 C 0.40306(17) 0.4364(2) 0.47423(16) 0.0330(7) Uani 1 1 d . . .
H35 H 0.3966 0.4833 0.4554 0.040 Uiso 1 1 calc R . .
C18 C 0.02604(18) 0.1265(3) 0.42837(17) 0.0437(10) Uani 1 1 d . . .
H18 H -0.0135 0.1330 0.3899 0.052 Uiso 1 1 calc R . .
C10 C 0.10336(15) 0.18965(16) 0.65680(14) 0.0214(5) Uani 1 1 d . . .
H10 H 0.0785 0.1821 0.6118 0.026 Uiso 1 1 calc R . .
C19 C 0.04012(19) 0.0585(3) 0.45980(17) 0.0408(9) Uani 1 1 d . . .
H19 H 0.0112 0.0182 0.4418 0.049 Uiso 1 1 calc R . .
C30 C 0.3287(2) 0.0026(2) 0.42017(17) 0.0366(8) Uani 1 1 d . . .
H30 H 0.2974 -0.0338 0.4209 0.044 Uiso 1 1 calc R . .
C20 C 0.09797(17) 0.0516(2) 0.51853(15) 0.0304(7) Uani 1 1 d . . .
H20 H 0.1071 0.0059 0.5397 0.036 Uiso 1 1 calc R . .
C33 C 0.4212(3) 0.1102(3) 0.4152(3) 0.0645(16) Uani 1 1 d . . .
H33 H 0.4528 0.1459 0.4138 0.077 Uiso 1 1 calc R . .
C67 C 0.1038(3) 0.4191(3) 0.6039(2) 0.0619(15) Uani 1 1 d . . .
H67 H 0.0757 0.3867 0.6156 0.074 Uiso 1 1 calc R . .
C31 C 0.3168(3) 0.0420(3) 0.36178(18) 0.0564(14) Uani 1 1 d . . .
H31 H 0.2772 0.0321 0.3241 0.068 Uiso 1 1 calc R . .
C23 C 0.17576(17) -0.14065(18) 0.69390(16) 0.0285(6) Uani 1 1 d . . .
H23 H 0.1673 -0.1888 0.7037 0.034 Uiso 1 1 calc R . .
C68 C 0.0814(2) 0.4466(2) 0.5393(2) 0.0426(9) Uani 1 1 d . . .
H68 H 0.0385 0.4318 0.5078 0.051 Uiso 1 1 calc R . .
C55 C 0.34596(15) 0.50698(16) 0.30054(14) 0.0217(5) Uani 1 1 d . . .
H55 H 0.3673 0.4669 0.2895 0.026 Uiso 1 1 calc R . .
C66 C 0.1677(3) 0.4405(3) 0.6500(2) 0.0632(16) Uani 1 1 d . . .
H66 H 0.1827 0.4226 0.6930 0.076 Uiso 1 1 calc R . .
C32 C 0.3630(3) 0.0948(3) 0.3599(2) 0.0654(17) Uani 1 1 d . . .
H32 H 0.3550 0.1203 0.3209 0.078 Uiso 1 1 calc R . .
C71 C 0.5602(3) 0.5640(3) 0.8268(3) 0.0661(15) Uani 1 1 d . . .
H71A H 0.5285 0.5406 0.8436 0.079 Uiso 1 1 calc R . .
H71B H 0.5548 0.6172 0.8283 0.079 Uiso 1 1 calc R . .
C36 C 0.4621(2) 0.4228(3) 0.53031(19) 0.0480(11) Uani 1 1 d . . .
H36 H 0.4951 0.4599 0.5482 0.058 Uiso 1 1 calc R . .
C37 C 0.47193(19) 0.3539(3) 0.55973(18) 0.0478(11) Uani 1 1 d . . .
H37 H 0.5121 0.3436 0.5967 0.057 Uiso 1 1 calc R . .
C69 C 0.4573(4) 0.5274(4) 0.6552(3) 0.0801(17) Uani 1 1 d . . .
H69A H 0.4826 0.5535 0.6335 0.120 Uiso 1 1 calc R . .
H69B H 0.4081 0.5323 0.6299 0.120 Uiso 1 1 calc R . .
H69C H 0.4699 0.4760 0.6590 0.120 Uiso 1 1 calc R . .
C72 C 0.6345(4) 0.5424(3) 0.8688(3) 0.0697(15) Uani 1 1 d . . .
H72A H 0.6385 0.4894 0.8700 0.105 Uiso 1 1 calc R . .
H72B H 0.6467 0.5609 0.9128 0.105 Uiso 1 1 calc R . .
H72C H 0.6653 0.5630 0.8503 0.105 Uiso 1 1 calc R . .
C70 C 0.4744(3) 0.5584(3) 0.7207(4) 0.0728(16) Uani 1 1 d . . .
H70A H 0.4681 0.6116 0.7176 0.087 Uiso 1 1 calc R . .
H70B H 0.4434 0.5381 0.7399 0.087 Uiso 1 1 calc R . .
C65 C 0.2095(3) 0.4880(3) 0.63299(18) 0.0542(13) Uani 1 1 d . . .
H65 H 0.2531 0.5011 0.6642 0.065 Uiso 1 1 calc R . .
P1 P 0.49393(4) 0.27395(4) 0.74503(4) 0.02380(16) Uani 1 1 d . . .
F1 F 0.52922(12) 0.34163(13) 0.79375(11) 0.0427(5) Uani 1 1 d . . .
F2 F 0.45283(12) 0.33292(14) 0.68897(11) 0.0441(5) Uani 1 1 d . . .
F3 F 0.43054(10) 0.27382(12) 0.76931(11) 0.0348(4) Uani 1 1 d . . .
F4 F 0.53542(11) 0.21624(14) 0.80177(13) 0.0470(6) Uani 1 1 d . . .
F5 F 0.55729(10) 0.27444(12) 0.72069(11) 0.0358(4) Uani 1 1 d . . .
F6 F 0.45792(11) 0.20800(13) 0.69554(13) 0.0441(5) Uani 1 1 d . . .
P4 P 0.86347(15) -0.2065(2) 1.01962(15) 0.0415(6) Uani 0.65 1 d PD A 1
F19 F 0.93515(12) -0.19101(15) 1.07952(13) 0.094(3) Uani 0.65 1 d PD A 1
F20 F 0.83056(16) -0.13359(17) 1.0354(2) 0.100(2) Uani 0.65 1 d PD A 1
F21 F 0.83583(17) -0.2498(2) 1.07014(11) 0.0718(15) Uani 0.65 1 d PD A 1
F22 F 0.89189(15) -0.2867(2) 1.0091(2) 0.098(2) Uani 0.65 1 d PD A 1
F23 F 0.88681(15) -0.1619(3) 0.97103(16) 0.104(2) Uani 0.65 1 d PDU A 1
F24 F 0.78964(12) -0.22574(16) 0.96062(11) 0.0394(7) Uani 0.65 1 d PD A 1
P5 P 0.8849(4) -0.2220(4) 1.0203(4) 0.074(2) Uani 0.35 1 d PD B 2
F25 F 0.94977(14) -0.28412(17) 1.04077(17) 0.163(7) Uani 0.35 1 d PDU B 2
F26 F 0.83238(16) -0.2865(2) 0.9877(9) 0.159(7) Uani 0.35 1 d PDU B 2
F27 F 0.8788(6) -0.2406(7) 1.0885(4) 0.132(6) Uani 0.35 1 d PDU B 2
F28 F 0.9415(2) -0.1624(3) 1.0602(8) 0.118(6) Uani 0.35 1 d PD B 2
F29 F 0.89542(18) -0.2074(3) 0.9548(2) 0.0374(12) Uani 0.35 1 d PDU B 2
F30 F 0.8247(2) -0.1636(3) 1.0027(4) 0.148(7) Uani 0.35 1 d PDU B 2

loop_
_atom_site_aniso_label
_atom_site_aniso_U_11
_atom_site_aniso_U_22
_atom_site_aniso_U_33
_atom_site_aniso_U_23
_atom_site_aniso_U_13
_atom_site_aniso_U_12
Ru1 0.01443(10) 0.01816(11) 0.01433(10) -0.00119(6) 0.00716(8) 0.00031(7)
Ru2 0.01414(10) 0.01740(11) 0.01529(10) -0.00029(6) 0.00762(8) 0.00028(7)
P2 0.0212(3) 0.0202(3) 0.0203(3) 0.0005(2) 0.0114(3) 0.0008(3)
P3 0.0428(5) 0.0480(5) 0.0184(4) -0.0045(3) 0.0063(3) -0.0014(4)
F9 0.0246(9) 0.0411(11) 0.0392(10) 0.0061(8) 0.0192(8) 0.0052(8)
F11 0.0252(9) 0.0407(11) 0.0411(11) -0.0041(8) 0.0213(8) -0.0037(8)
F8 0.0362(10) 0.0325(10) 0.0217(8) 0.0062(7) 0.0073(7) -0.0043(8)
F12 0.0383(11) 0.0317(10) 0.0424(11) -0.0168(8) 0.0204(9) -0.0083(8)
F10 0.0378(10) 0.0327(10) 0.0431(11) 0.0176(8) 0.0210(9) 0.0103(8)
F7 0.0349(10) 0.0335(10) 0.0225(8) -0.0060(7) 0.0039(7) 0.0087(8)
F15 0.0511(13) 0.0560(14) 0.0241(10) -0.0030(9) 0.0117(9) -0.0066(11)
F13 0.0695(17) 0.0651(16) 0.0365(12) -0.0094(11) 0.0224(12) -0.0182(13)
F17 0.0688(17) 0.087(2) 0.0227(10) -0.0043(11) 0.0174(11) 0.0043(15)
N16 0.0199(11) 0.0269(12) 0.0164(10) 0.0010(9) 0.0078(9) 0.0071(9)
N15 0.0179(11) 0.0272(12) 0.0178(10) -0.0009(9) 0.0095(9) 0.0027(9)
F14 0.0626(16) 0.0640(16) 0.0442(13) 0.0032(12) 0.0173(12) 0.0162(13)
N2 0.0184(11) 0.0192(11) 0.0187(10) -0.0007(8) 0.0103(9) 0.0001(8)
F16 0.0511(14) 0.0782(19) 0.0467(14) -0.0026(13) 0.0120(12) 0.0130(14)
F18 0.0535(14) 0.0616(16) 0.0416(13) -0.0183(11) 0.0067(11) -0.0080(12)
N7 0.0199(11) 0.0258(12) 0.0192(11) 0.0004(9) 0.0108(9) 0.0056(9)
N5 0.0198(11) 0.0209(11) 0.0164(10) -0.0036(8) 0.0080(9) -0.0049(9)
C7 0.0252(14) 0.0243(13) 0.0213(13) -0.0038(10) 0.0122(11) -0.0027(11)
N3 0.0196(11) 0.0207(11) 0.0171(10) 0.0014(8) 0.0103(9) 0.0049(9)
N8 0.0217(11) 0.0266(12) 0.0184(11) 0.0017(9) 0.0093(9) 0.0078(9)
N10 0.0175(10) 0.0203(11) 0.0191(11) 0.0014(8) 0.0106(9) 0.0035(9)
N11 0.0175(10) 0.0180(10) 0.0193(11) 0.0008(8) 0.0095(9) 0.0003(8)
N1 0.0180(11) 0.0155(10) 0.0170(10) -0.0003(8) 0.0072(9) -0.0009(8)
N14 0.0162(10) 0.0227(11) 0.0151(10) -0.0004(8) 0.0072(8) 0.0030(9)
N4 0.0155(11) 0.0347(14) 0.0167(11) -0.0026(9) 0.0085(9) -0.0007(9)
C51 0.0261(14) 0.0221(13) 0.0201(13) 0.0016(10) 0.0085(11) 0.0027(11)
N12 0.0179(11) 0.0169(10) 0.0179(10) 0.0011(8) 0.0073(9) 0.0014(8)
N13 0.0210(11) 0.0189(11) 0.0187(11) -0.0026(8) 0.0089(9) -0.0040(9)
N6 0.0169(10) 0.0217(11) 0.0167(10) -0.0011(8) 0.0071(8) 0.0009(9)
C50 0.0229(13) 0.0155(12) 0.0177(12) 0.0021(9) 0.0105(10) 0.0003(10)
C5 0.0203(13) 0.0150(11) 0.0171(12) -0.0004(9) 0.0072(10) -0.0010(10)
C61 0.0228(13) 0.0210(13) 0.0218(13) -0.0024(10) 0.0091(11) 0.0034(11)
C28 0.0265(14) 0.0357(16) 0.0229(14) 0.0048(12) 0.0143(12) 0.0140(13)
C58 0.0286(15) 0.0201(13) 0.0336(16) -0.0008(11) 0.0145(13) 0.0010(11)
C56 0.0287(15) 0.0277(15) 0.0274(14) -0.0005(11) 0.0157(12) -0.0057(12)
C8 0.0268(15) 0.0282(15) 0.0295(15) -0.0070(12) 0.0176(12) -0.0009(12)
C47 0.0260(14) 0.0251(14) 0.0291(15) -0.0025(11) 0.0181(12) 0.0014(11)
O1 0.064(2) 0.0405(16) 0.078(2) -0.0022(15) 0.0420(18) 0.0043(14)
C22 0.0252(14) 0.0271(15) 0.0240(14) -0.0023(11) 0.0120(12) -0.0061(12)
C6 0.0206(13) 0.0156(12) 0.0192(12) -0.0008(9) 0.0106(10) -0.0030(10)
C24 0.0288(15) 0.0218(14) 0.0319(15) -0.0027(11) 0.0126(13) -0.0014(12)
N9 0.0172(11) 0.0336(13) 0.0173(11) -0.0008(9) 0.0094(9) -0.0026(10)
C4 0.0277(14) 0.0229(13) 0.0170(12) 0.0003(10) 0.0081(11) 0.0016(11)
C39 0.0177(13) 0.0386(16) 0.0187(13) 0.0036(11) 0.0103(11) 0.0035(12)
C62 0.0237(14) 0.0347(16) 0.0200(13) 0.0027(11) 0.0124(11) 0.0107(12)
C41 0.0288(15) 0.0267(14) 0.0242(14) 0.0053(11) 0.0170(12) 0.0110(12)
C27 0.0226(13) 0.0245(14) 0.0212(13) -0.0007(10) 0.0083(11) 0.0046(11)
C52 0.0259(14) 0.0263(14) 0.0200(13) 0.0021(11) 0.0040(11) 0.0014(12)
C48 0.0252(14) 0.0228(13) 0.0204(13) -0.0013(10) 0.0123(11) -0.0001(11)
C43 0.0315(15) 0.0228(14) 0.0287(15) -0.0034(11) 0.0169(13) -0.0024(12)
C29 0.0263(14) 0.0342(16) 0.0194(13) 0.0026(11) 0.0125(11) 0.0132(12)
C46 0.0193(13) 0.0274(14) 0.0302(15) 0.0009(11) 0.0133(12) 0.0036(11)
C9 0.0191(13) 0.0300(15) 0.0297(15) -0.0026(12) 0.0119(12) 0.0021(11)
C60 0.0200(12) 0.0194(13) 0.0183(12) -0.0032(10) 0.0060(10) 0.0006(10)
C12 0.0341(16) 0.0209(14) 0.0286(15) -0.0007(11) 0.0168(13) 0.0005(12)
C34 0.0279(16) 0.046(2) 0.054(2) 0.0156(17) 0.0239(16) 0.0121(15)
C14 0.0308(15) 0.0298(15) 0.0221(13) 0.0036(11) 0.0134(12) 0.0139(12)
C59 0.0185(12) 0.0209(13) 0.0196(12) -0.0030(10) 0.0068(10) -0.0013(10)
C21 0.0228(13) 0.0256(14) 0.0202(13) -0.0044(10) 0.0112(11) -0.0047(11)
C42 0.0395(17) 0.0223(14) 0.0267(14) 0.0036(11) 0.0223(13) 0.0063(12)
C15 0.0183(12) 0.0295(14) 0.0194(13) 0.0019(10) 0.0110(11) 0.0073(11)
C44 0.0210(13) 0.0223(13) 0.0211(13) 0.0005(10) 0.0114(11) 0.0007(10)
C63 0.0329(16) 0.0372(17) 0.0175(13) 0.0028(11) 0.0136(12) 0.0184(13)
C40 0.0179(12) 0.0276(14) 0.0193(12) 0.0024(10) 0.0118(10) 0.0083(11)
C64 0.046(2) 0.0418(19) 0.0236(15) -0.0071(14) 0.0053(14) 0.0201(16)
C54 0.0193(13) 0.0199(12) 0.0217(13) 0.0032(10) 0.0082(11) 0.0042(10)
C53 0.0205(13) 0.0252(14) 0.0256(14) 0.0041(11) 0.0071(11) 0.0047(11)
C2 0.0203(13) 0.0245(14) 0.0243(14) 0.0034(11) 0.0053(11) 0.0036(11)
C25 0.0176(12) 0.0209(13) 0.0186(12) -0.0035(10) 0.0064(10) -0.0008(10)
C45 0.0195(13) 0.0249(14) 0.0223(13) 0.0007(10) 0.0107(11) 0.0023(11)
C38 0.0197(14) 0.060(2) 0.0259(15) 0.0125(15) 0.0085(12) 0.0026(14)
C16 0.0195(13) 0.0388(16) 0.0159(12) 0.0018(11) 0.0089(11) 0.0055(12)
C1 0.0191(13) 0.0198(13) 0.0198(13) 0.0008(10) 0.0068(10) 0.0012(10)
C3 0.0252(14) 0.0253(14) 0.0182(13) -0.0001(10) 0.0028(11) 0.0017(11)
C57 0.0332(16) 0.0210(14) 0.0332(16) 0.0010(11) 0.0156(13) -0.0039(12)
C17 0.0218(15) 0.060(2) 0.0218(14) 0.0075(14) 0.0082(12) 0.0024(15)
C26 0.0194(12) 0.0200(13) 0.0178(12) -0.0033(10) 0.0063(10) 0.0006(10)
C13 0.0422(18) 0.0210(14) 0.0266(14) 0.0051(11) 0.0206(13) 0.0108(13)
C49 0.0218(13) 0.0162(12) 0.0184(12) 0.0014(9) 0.0101(10) 0.0017(10)
C11 0.0221(13) 0.0206(13) 0.0236(13) 0.0006(10) 0.0109(11) 0.0013(11)
C35 0.0266(15) 0.049(2) 0.0220(14) -0.0007(13) 0.0082(12) -0.0160(14)
C18 0.0218(15) 0.087(3) 0.0185(15) 0.0021(17) 0.0039(12) -0.0120(17)
C10 0.0185(13) 0.0257(14) 0.0217(13) -0.0009(10) 0.0097(11) 0.0010(11)
C19 0.0294(17) 0.071(3) 0.0237(15) -0.0073(16) 0.0119(13) -0.0220(17)
C30 0.0390(18) 0.0409(19) 0.0252(16) -0.0073(13) 0.0071(14) 0.0155(15)
C20 0.0238(14) 0.0480(19) 0.0214(14) -0.0072(13) 0.0111(12) -0.0134(14)
C33 0.060(3) 0.068(3) 0.092(4) 0.044(3) 0.059(3) 0.034(2)
C67 0.072(3) 0.081(3) 0.059(3) 0.037(3) 0.054(3) 0.046(3)
C31 0.069(3) 0.072(3) 0.0203(16) -0.0034(17) 0.0090(18) 0.043(3)
C23 0.0301(15) 0.0227(14) 0.0327(16) -0.0003(12) 0.0122(13) -0.0062(12)
C68 0.0377(19) 0.058(2) 0.044(2) 0.0204(17) 0.0287(17) 0.0238(17)
C55 0.0231(13) 0.0222(13) 0.0229(13) -0.0015(10) 0.0122(11) -0.0026(11)
C66 0.084(3) 0.088(4) 0.0273(18) 0.023(2) 0.031(2) 0.061(3)
C32 0.082(4) 0.087(4) 0.052(3) 0.038(3) 0.054(3) 0.057(3)
C71 0.096(4) 0.051(3) 0.083(4) -0.002(2) 0.071(4) 0.005(3)
C36 0.0338(19) 0.076(3) 0.0280(17) 0.0039(18) 0.0054(15) -0.027(2)
C37 0.0239(16) 0.087(3) 0.0261(17) 0.0131(18) 0.0035(13) -0.0115(19)
C69 0.090(4) 0.064(3) 0.078(4) 0.002(3) 0.024(3) 0.003(3)
C72 0.112(5) 0.046(3) 0.067(3) 0.005(2) 0.053(3) 0.011(3)
C70 0.061(3) 0.060(3) 0.109(5) -0.016(3) 0.046(3) 0.001(3)
C65 0.063(3) 0.066(3) 0.0207(16) -0.0060(17) 0.0027(17) 0.037(2)
P1 0.0218(3) 0.0268(4) 0.0249(4) 0.0002(3) 0.0114(3) -0.0002(3)
F1 0.0461(12) 0.0467(12) 0.0376(11) -0.0139(9) 0.0187(10) -0.0134(10)
F2 0.0409(11) 0.0523(13) 0.0371(11) 0.0160(10) 0.0129(9) 0.0092(10)
F3 0.0307(10) 0.0398(11) 0.0420(11) 0.0010(8) 0.0228(9) 0.0024(8)
F4 0.0281(10) 0.0517(13) 0.0601(14) 0.0289(11) 0.0161(10) 0.0070(9)
F5 0.0306(10) 0.0423(11) 0.0431(11) -0.0032(9) 0.0236(9) -0.0066(8)
F6 0.0295(10) 0.0443(12) 0.0631(14) -0.0265(11) 0.0232(10) -0.0090(9)
P4 0.0395(11) 0.0550(14) 0.0181(8) 0.0064(7) -0.0019(8) 0.0118(9)
F19 0.077(4) 0.083(4) 0.060(3) 0.005(3) -0.041(3) 0.014(3)
F20 0.077(3) 0.044(2) 0.114(5) -0.023(3) -0.034(3) 0.021(2)
F21 0.116(5) 0.076(3) 0.0251(18) 0.0089(18) 0.029(2) 0.014(3)
F22 0.088(4) 0.128(5) 0.048(2) -0.039(3) -0.006(2) 0.068(4)
F23 0.102(2) 0.107(2) 0.103(2) 0.0048(10) 0.0404(12) -0.0028(10)
F24 0.0284(15) 0.072(2) 0.0175(13) -0.0045(13) 0.0082(11) -0.0005(15)
P5 0.090(6) 0.066(4) 0.042(2) 0.000(3) 0.000(4) -0.018(4)
F25 0.163(7) 0.163(7) 0.163(7) 0.0000(10) 0.063(3) 0.0004(10)
F26 0.160(7) 0.159(7) 0.159(7) -0.0002(10) 0.062(3) -0.0007(10)
F27 0.132(6) 0.132(6) 0.131(6) 0.0003(10) 0.052(3) -0.0002(10)
F28 0.069(8) 0.120(12) 0.121(12) -0.053(11) -0.012(8) -0.009(7)
F29 0.0365(15) 0.0377(15) 0.0368(15) 0.0018(9) 0.0128(10) -0.0039(9)
F30 0.148(7) 0.148(7) 0.148(7) 0.0004(10) 0.058(3) 0.0005(10)

loop_
_atom_type_symbol
_atom_type_description
_atom_type_scat_dispersion_real
_atom_type_scat_dispersion_imag
_atom_type_scat_source
C C 0.0181 0.0091 'International Tables Vol C Tables 4.2.6.8 and 6.1.1.4'
H H 0.0000 0.0000 'International Tables Vol C Tables 4.2.6.8 and 6.1.1.4'
N N 0.0311 0.0180 'International Tables Vol C Tables 4.2.6.8 and 6.1.1.4'
O O 0.0492 0.0322 'International Tables Vol C Tables 4.2.6.8 and 6.1.1.4'
F F 0.0727 0.0534 'International Tables Vol C Tables 4.2.6.8 and 6.1.1.4'
P P 0.2955 0.4335 'International Tables Vol C Tables 4.2.6.8 and 6.1.1.4'
Ru Ru 0.0552 3.2960 'International Tables Vol C Tables 4.2.6.8 and 6.1.1.4'

loop_
_geom_angle_atom_site_label_1
_geom_angle_atom_site_label_2
_geom_angle_atom_site_label_3
_geom_angle
N3 Ru1 N4 78.63(10)
N3 Ru1 N2 87.25(9)
N4 Ru1 N2 95.10(9)
N3 Ru1 N6 100.44(9)
N4 Ru1 N6 91.41(9)
N2 Ru1 N6 170.80(9)
N3 Ru1 N1 97.20(9)
N4 Ru1 N1 173.03(10)
N2 Ru1 N1 79.03(9)
N6 Ru1 N1 94.86(9)
N3 Ru1 N5 173.95(9)
N4 Ru1 N5 95.45(10)
N2 Ru1 N5 94.60(9)
N6 Ru1 N5 78.27(9)
N1 Ru1 N5 88.82(9)
N10 Ru2 N9 78.49(10)
N10 Ru2 N14 100.12(9)
N9 Ru2 N14 92.99(9)
N10 Ru2 N12 96.03(9)
N9 Ru2 N12 171.18(10)
N14 Ru2 N12 94.78(9)
N10 Ru2 N11 88.24(9)
N9 Ru2 N11 93.61(9)
N14 Ru2 N11 170.24(9)
N12 Ru2 N11 79.22(9)
N10 Ru2 N13 174.21(9)
N9 Ru2 N13 96.00(10)
N14 Ru2 N13 78.24(9)
N12 Ru2 N13 89.65(9)
N11 Ru2 N13 93.93(9)
F11 P2 F9 179.87(13)
F11 P2 F10 89.92(11)
F9 P2 F10 89.99(11)
F11 P2 F7 89.18(11)
F9 P2 F7 90.73(11)
F10 P2 F7 89.95(11)
F11 P2 F12 90.01(11)
F9 P2 F12 90.08(11)
F10 P2 F12 90.87(13)
F7 P2 F12 178.84(12)
F11 P2 F8 90.56(11)
F9 P2 F8 89.53(11)
F10 P2 F8 178.92(12)
F7 P2 F8 89.09(11)
F12 P2 F8 90.09(11)
F16 P3 F18 90.82(16)
F16 P3 F17 90.40(16)
F18 P3 F17 89.84(16)
F16 P3 F15 90.48(15)
F18 P3 F15 90.63(14)
F17 P3 F15 179.00(17)
F16 P3 F13 90.93(17)
F18 P3 F13 178.07(18)
F17 P3 F13 89.34(15)
F15 P3 F13 90.17(13)
F16 P3 F14 179.59(18)
F18 P3 F14 89.46(16)
F17 P3 F14 89.90(15)
F15 P3 F14 89.22(14)
F13 P3 F14 88.79(17)
C61 N16 N15 112.4(2)
C61 N16 C62 128.0(3)
N15 N16 C62 119.6(2)
N14 N15 N16 105.1(2)
C10 N2 C6 118.2(2)
C10 N2 Ru1 126.29(19)
C6 N2 Ru1 115.49(18)
N6 N7 N8 105.3(2)
C21 N5 C25 117.7(2)
C21 N5 Ru1 125.9(2)
C25 N5 Ru1 116.39(19)
C8 C7 C6 119.7(3)
C11 N3 C15 118.7(3)
C11 N3 Ru1 125.77(19)
C15 N3 Ru1 115.4(2)
N7 N8 C27 112.5(2)
N7 N8 C28 120.4(3)
C27 N8 C28 126.9(3)
C44 N10 C40 118.7(2)
C44 N10 Ru2 125.79(19)
C40 N10 Ru2 115.38(19)
C45 N11 C49 118.6(2)
C45 N11 Ru2 126.25(19)
C49 N11 Ru2 115.17(18)
C1 N1 C5 118.5(2)
C1 N1 Ru1 126.36(19)
C5 N1 Ru1 115.17(18)
N15 N14 C60 110.4(2)
N15 N14 Ru2 134.62(19)
C60 N14 Ru2 114.95(19)
C20 N4 C16 118.6(3)
C20 N4 Ru1 126.0(2)
C16 N4 Ru1 115.2(2)
C52 C51 C50 119.5(3)
C54 N12 C50 118.2(2)
C54 N12 Ru2 126.63(19)
C50 N12 Ru2 115.06(18)
C55 N13 C59 118.2(2)
C55 N13 Ru2 125.7(2)
C59 N13 Ru2 116.00(19)
N7 N6 C26 110.3(2)
N7 N6 Ru1 134.76(19)
C26 N6 Ru1 114.89(19)
N12 C50 C51 121.4(3)
N12 C50 C49 115.2(2)
C51 C50 C49 123.4(3)
N1 C5 C4 122.0(3)
N1 C5 C6 115.2(2)
C4 C5 C6 122.8(3)
N16 C61 C60 104.6(2)
N8 C28 C29 113.1(2)
C57 C58 C59 119.2(3)
C55 C56 C57 119.0(3)
C7 C8 C9 118.6(3)
C46 C47 C48 119.0(3)
C71 O1 C70 111.0(4)
C21 C22 C23 118.8(3)
N2 C6 C7 121.6(3)
N2 C6 C5 114.8(2)
C7 C6 C5 123.6(3)
C23 C24 C25 119.2(3)
C35 N9 C39 118.1(3)
C35 N9 Ru2 126.3(2)
C39 N9 Ru2 115.3(2)
C5 C4 C3 118.9(3)
N9 C39 C38 121.9(3)
N9 C39 C40 114.7(2)
C38 C39 C40 123.5(3)
N16 C62 C63 112.0(2)
C42 C41 C40 119.5(3)
N8 C27 C26 104.4(3)
C51 C52 C53 119.2(3)
C47 C48 C49 119.5(3)
C42 C43 C44 119.0(3)
C34 C29 C30 118.4(3)
C34 C29 C28 120.5(3)
C30 C29 C28 121.1(3)
C47 C46 C45 119.0(3)
C10 C9 C8 119.1(3)
N14 C60 C61 107.4(3)
N14 C60 C59 116.8(2)
C61 C60 C59 135.7(3)
C13 C12 C11 118.8(3)
C29 C34 C33 121.1(4)
C13 C14 C15 119.3(3)
N13 C59 C58 121.8(3)
N13 C59 C60 114.0(2)
C58 C59 C60 124.2(3)
N5 C21 C22 122.9(3)
C41 C42 C43 119.2(3)
N3 C15 C14 121.3(3)
N3 C15 C16 114.4(3)
C14 C15 C16 124.1(3)
N10 C44 C43 122.4(3)
C68 C63 C64 119.3(3)
C68 C63 C62 121.2(3)
C64 C63 C62 119.5(3)
N10 C40 C41 121.2(3)
N10 C40 C39 114.8(3)
C41 C40 C39 124.0(3)
C65 C64 C63 119.9(4)
N12 C54 C53 123.1(3)
C54 C53 C52 118.5(3)
C1 C2 C3 119.1(3)
N5 C25 C24 122.1(3)
N5 C25 C26 113.6(2)
C24 C25 C26 124.3(3)
N11 C45 C46 122.6(3)
C37 C38 C39 119.3(4)
N4 C16 C17 121.4(3)
N4 C16 C15 114.8(2)
C17 C16 C15 123.8(3)
N1 C1 C2 122.4(3)
C2 C3 C4 119.2(3)
C58 C57 C56 119.2(3)
C18 C17 C16 119.3(4)
N6 C26 C27 107.5(3)
N6 C26 C25 116.8(2)
C27 C26 C25 135.6(3)
C14 C13 C12 119.4(3)
N11 C49 C48 121.2(3)
N11 C49 C50 115.2(2)
C48 C49 C50 123.5(3)
N3 C11 C12 122.5(3)
N9 C35 C36 122.2(4)
C19 C18 C17 119.0(3)
N2 C10 C9 122.6(3)
C18 C19 C20 118.9(3)
C29 C30 C31 120.2(4)
N4 C20 C19 122.6(4)
C32 C33 C34 119.7(5)
C66 C67 C68 119.4(5)
C32 C31 C30 120.4(4)
C24 C23 C22 119.4(3)
C63 C68 C67 120.5(4)
N13 C55 C56 122.6(3)
C65 C66 C67 120.6(4)
C33 C32 C31 120.3(4)
O1 C71 C72 109.0(4)
C37 C36 C35 119.7(4)
C38 C37 C36 118.7(3)
O1 C70 C69 110.0(5)
C66 C65 C64 120.4(5)
F6 P1 F4 90.71(15)
F6 P1 F2 90.23(14)
F4 P1 F2 179.06(16)
F6 P1 F1 178.79(15)
F4 P1 F1 90.49(14)
F2 P1 F1 88.57(14)
F6 P1 F3 89.83(12)
F4 P1 F3 90.21(12)
F2 P1 F3 89.72(12)
F1 P1 F3 90.06(12)
F6 P1 F5 90.31(11)
F4 P1 F5 89.97(12)
F2 P1 F5 90.10(12)
F1 P1 F5 89.80(12)
F3 P1 F5 179.77(14)
F23 P4 F20 89.8(4)
F23 P4 F19 92.0(2)
F20 P4 F19 91.1(2)
F23 P4 F24 90.78(17)
F20 P4 F24 89.89(14)
F19 P4 F24 177.0(3)
F23 P4 F22 97.9(4)
F20 P4 F22 172.2(4)
F19 P4 F22 89.91(14)
F24 P4 F22 88.8(2)
F23 P4 F21 176.9(3)
F20 P4 F21 87.4(3)
F19 P4 F21 89.19(17)
F24 P4 F21 88.1(2)
F22 P4 F21 84.9(3)
F30 P5 F28 91.6(4)
F30 P5 F27 91.5(4)
F28 P5 F27 86.4(9)
F30 P5 F29 92.5(4)
F28 P5 F29 93.1(8)
F27 P5 F29 176.0(6)
F30 P5 F26 92.3(4)
F28 P5 F26 173.7(10)
F27 P5 F26 88.6(10)
F29 P5 F26 91.6(9)
F30 P5 F25 178.8(6)
F28 P5 F25 87.7(4)
F27 P5 F25 87.5(4)
F29 P5 F25 88.5(4)
F26 P5 F25 88.3(4)

loop_
_geom_bond_atom_site_label_1
_geom_bond_atom_site_label_2
_geom_bond_distance
Ru1 N3 2.055(2)
Ru1 N4 2.061(2)
Ru1 N2 2.063(2)
Ru1 N6 2.063(2)
Ru1 N1 2.070(2)
Ru1 N5 2.077(2)
Ru2 N10 2.059(2)
Ru2 N9 2.061(2)
Ru2 N14 2.063(2)
Ru2 N12 2.065(2)
Ru2 N11 2.066(2)
Ru2 N13 2.083(2)
P2 F11 1.5952(19)
P2 F9 1.5973(19)
P2 F10 1.6018(19)
P2 F7 1.6044(19)
P2 F12 1.6050(19)
P2 F8 1.6050(19)
P3 F16 1.579(3)
P3 F18 1.600(3)
P3 F17 1.602(2)
P3 F15 1.601(2)
P3 F13 1.603(3)
P3 F14 1.612(3)
N16 C61 1.339(4)
N16 N15 1.350(3)
N16 C62 1.469(4)
N15 N14 1.320(3)
N2 C10 1.349(4)
N2 C6 1.363(4)
N7 N6 1.320(3)
N7 N8 1.343(3)
N5 C21 1.351(4)
N5 C25 1.360(4)
C7 C8 1.385(4)
C7 C6 1.386(4)
N3 C11 1.336(4)
N3 C15 1.366(4)
N8 C27 1.349(4)
N8 C28 1.471(4)
N10 C44 1.345(4)
N10 C40 1.365(4)
N11 C45 1.349(4)
N11 C49 1.361(4)
N1 C1 1.345(4)
N1 C5 1.362(4)
N14 C60 1.362(4)
N4 C20 1.343(4)
N4 C16 1.358(4)
C51 C52 1.384(4)
C51 C50 1.386(4)
N12 C54 1.345(4)
N12 C50 1.367(4)
N13 C55 1.352(4)
N13 C59 1.357(4)
N6 C26 1.365(4)
C50 C49 1.471(4)
C5 C4 1.387(4)
C5 C6 1.478(4)
C61 C60 1.373(4)
C28 C29 1.501(4)
C58 C57 1.384(5)
C58 C59 1.393(4)
C56 C55 1.383(4)
C56 C57 1.386(5)
C8 C9 1.392(5)
C47 C46 1.384(4)
C47 C48 1.388(4)
O1 C71 1.397(7)
O1 C70 1.421(7)
C22 C21 1.380(4)
C22 C23 1.385(5)
C24 C23 1.377(5)
C24 C25 1.389(4)
N9 C35 1.340(4)
N9 C39 1.362(4)
C4 C3 1.391(4)
C39 C38 1.388(4)
C39 C40 1.466(4)
C62 C63 1.510(4)
C41 C42 1.383(5)
C41 C40 1.391(4)
C27 C26 1.371(4)
C52 C53 1.391(4)
C48 C49 1.393(4)
C43 C42 1.384(5)
C43 C44 1.385(4)
C29 C34 1.385(5)
C29 C30 1.388(5)
C46 C45 1.385(4)
C9 C10 1.383(4)
C60 C59 1.450(4)
C12 C13 1.386(5)
C12 C11 1.388(4)
C34 C33 1.399(6)
C14 C13 1.375(5)
C14 C15 1.391(4)
C15 C16 1.472(4)
C63 C68 1.380(6)
C63 C64 1.395(5)
C64 C65 1.387(5)
C54 C53 1.382(4)
C2 C1 1.386(4)
C2 C3 1.385(4)
C25 C26 1.453(4)
C38 C37 1.379(6)
C16 C17 1.393(4)
C17 C18 1.389(6)
C35 C36 1.382(5)
C18 C19 1.383(7)
C19 C20 1.386(5)
C30 C31 1.403(6)
C33 C32 1.369(9)
C67 C66 1.377(9)
C67 C68 1.402(6)
C31 C32 1.367(8)
C66 C65 1.373(8)
C71 C72 1.510(9)
C36 C37 1.381(7)
C69 C70 1.453(9)
P1 F6 1.591(2)
P1 F4 1.597(2)
P1 F2 1.601(2)
P1 F1 1.603(2)
P1 F3 1.603(2)
P1 F5 1.604(2)
P4 F23 1.558(4)
P4 F20 1.583(4)
P4 F19 1.583(4)
P4 F24 1.616(4)
P4 F22 1.615(4)
P4 F21 1.635(4)
P5 F30 1.567(8)
P5 F28 1.585(8)
P5 F27 1.589(9)
P5 F29 1.561(9)
P5 F26 1.566(8)
P5 F25 1.676(8)
